data_2312048
loop_
_publ_author_name
'Vera, Diana R.'
'Ardila, Diana M.'
'Palma, Alirio'
'Cobo, Justo'
'Glidewell, Christopher'

_publ_section_title
;
 Conversion of 2-methyl-4-styrylquinolines into 2,4-distyrylquinolines:
 synthesis, and spectroscopic and structural characterization of five
 examples.
;
_journal_coeditor_code OV3167
_journal_issue 'Pt 3'
_journal_name_full 'Acta crystallographica. Section C, Structural chemistry'
_journal_page_first 94
_journal_page_last 103
_journal_paper_doi 10.1107/S2053229623001432
_journal_volume 79
_journal_year 2023
_chemical_formula_iupac 'C32 H22 Br N O'
_chemical_formula_moiety 'C32 H22 Br N O'
_chemical_formula_sum 'C32 H22 Br N O'
_chemical_formula_weight 516.41
_chemical_name_common {2-[(<i>E</i>)-4-Bromostyryl]-4-[(<i>E</i>)-styryl]quinolin-3-yl}(phenyl)methanone
_chemical_name_systematic
{2-[(<i>E</i>)-2-(4-Bromophenyl)ethenyl]-4-[(<i>E</i>)-2-phenylethenyl]quinolin-3-yl}(phenyl)methanone
_space_group_crystal_system monoclinic
_space_group_IT_number 14
_space_group_name_Hall '-P 2yn'
_space_group_name_H-M_alt 'P 1 21/n 1'
_atom_sites_solution_hydrogens geom
_atom_sites_solution_primary dual
_audit_creation_method SHELXL-2014
_cell_angle_alpha 90
_cell_angle_beta 99.877(6)
_cell_angle_gamma 90
_cell_formula_units_Z 4
_cell_length_a 12.287(2)
_cell_length_b 15.528(3)
_cell_length_c 12.844(3)
_cell_measurement_reflns_used 5610
_cell_measurement_temperature 100(2)
_cell_measurement_theta_max 27.642
_cell_measurement_theta_min 2.076
_cell_volume 2414.2(8)
_computing_cell_refinement
;
SAINT (Bruker, 2017)
;
_computing_data_collection
;
APEX3 (Bruker, 2018)
;
_computing_data_reduction
;
SAINT (Bruker, 2017)
;
_computing_molecular_graphics
;
PLATON (Spek, 2020)
;
_computing_publication_material
;
SHELXL2014 (Sheldrick, 2015b) and PLATON (Spek, 2020)
;
_computing_structure_refinement
;
SHELXL2014 (Sheldrick, 2015b)
;
_computing_structure_solution
;
SHELXT2014 (Sheldrick, 2015a)
;
_diffrn_ambient_temperature 100(2)
_diffrn_measured_fraction_theta_full 1.000
_diffrn_measured_fraction_theta_max 0.983
_diffrn_measurement_device_type 'Bruker D8 Venture'
_diffrn_measurement_method '\f and \w scans'
_diffrn_radiation_monochromator 'multilayer mirror'
_diffrn_radiation_type MoK\a
_diffrn_radiation_wavelength 0.71073
_diffrn_reflns_av_unetI/netI 0.0598
_diffrn_reflns_limit_h_max 15
_diffrn_reflns_limit_h_min -15
_diffrn_reflns_limit_k_max 20
_diffrn_reflns_limit_k_min -20
_diffrn_reflns_limit_l_max 16
_diffrn_reflns_limit_l_min -13
_diffrn_reflns_number 5530
_diffrn_reflns_theta_full 25.242
_diffrn_reflns_theta_max 27.666
_diffrn_reflns_theta_min 2.076
_diffrn_source 'INCOATEC high brilliance microfocus sealed tube'
_diffrn_standards_decay_% 0
_diffrn_standards_interval_count 0
_diffrn_standards_interval_time 0
_diffrn_standards_number 0
_exptl_absorpt_coefficient_mu 1.729
_exptl_absorpt_correction_T_max 0.871
_exptl_absorpt_correction_T_min 0.720
_exptl_absorpt_correction_type multi-scan
_exptl_absorpt_process_details
;
(SADABS; Bruker, 2016)
;
_exptl_crystal_colour orange
_exptl_crystal_density_diffrn 1.421
_exptl_crystal_description block
_exptl_crystal_F_000 1056
_exptl_crystal_size_max 0.150
_exptl_crystal_size_mid 0.120
_exptl_crystal_size_min 0.080
_refine_diff_density_max 1.396
_refine_diff_density_min -0.697
_refine_ls_extinction_method none
_refine_ls_goodness_of_fit_ref 1.045
_refine_ls_hydrogen_treatment constr
_refine_ls_matrix_type full
_refine_ls_number_parameters 317
_refine_ls_number_reflns 5530
_refine_ls_number_restraints 0
_refine_ls_restrained_S_all 1.045
_refine_ls_R_factor_all 0.0857
_refine_ls_R_factor_gt 0.0638
_refine_ls_shift/su_max 0.000
_refine_ls_shift/su_mean 0.000
_refine_ls_structure_factor_coef Fsqd
_refine_ls_weighting_details 'w=1/[\s^2^(Fo^2^)+(0.1201P)^2^+3.4939P] where P=(Fo^2^+2Fc^2^)/3'
_refine_ls_weighting_scheme calc
_refine_ls_wR_factor_gt 0.1803
_refine_ls_wR_factor_ref 0.1961
_reflns_number_gt 4290
_reflns_number_total 5530
_reflns_threshold_expression 'I > 2\s(I)'
_cod_data_source_file ov3167sup1.cif
_cod_data_source_block IIc
_cod_original_sg_symbol_H-M 'P 21/n'
_cod_database_code 2312048
_shelx_space_group_comment
;
The symmetry employed for this shelxl refinement is uniquely defined
by the following loop, which should always be used as a source of
symmetry information in preference to the above space-group names.
They are only intended as comments.
;
_shelx_estimated_absorpt_t_min 0.782
_shelx_estimated_absorpt_t_max 0.874
_shelxl_version_number 2.014

loop_
_space_group_symop_operation_xyz
'x, y, z'
'-x+1/2, y+1/2, -z+1/2'
'-x, -y, -z'
'x-1/2, -y-1/2, z-1/2'

loop_
_atom_site_type_symbol
_atom_site_label
_atom_site_fract_x
_atom_site_fract_y
_atom_site_fract_z
_atom_site_U_iso_or_equiv
_atom_site_adp_type
_atom_site_calc_flag
_atom_site_occupancy
_atom_site_disorder_assembly
_atom_site_disorder_group
N N1 0.4215(3) 0.3390(2) 0.8002(3) 0.0148(7) Uani d 1 . .
C C2 0.3349(3) 0.3701(2) 0.7353(3) 0.0128(8) Uani d 1 . .
C C3 0.3391(3) 0.3892(2) 0.6276(3) 0.0141(8) Uani d 1 . .
C C4 0.4366(3) 0.3801(2) 0.5881(3) 0.0126(7) Uani d 1 . .
C C4A 0.5332(3) 0.3511(3) 0.6594(3) 0.0131(7) Uani d 1 . .
C C5 0.6411(3) 0.3442(3) 0.6328(3) 0.0157(8) Uani d 1 . .
H H5 0.6538 0.3631 0.5656 0.019 Uiso calc 1 . .
C C6 0.7264(3) 0.3106(3) 0.7039(3) 0.0190(9) Uani d 1 . .
H H6 0.7977 0.3061 0.6852 0.023 Uiso calc 1 . .
C C7 0.7098(3) 0.2828(3) 0.8042(3) 0.0184(8) Uani d 1 . .
H H7 0.7688 0.2572 0.8515 0.022 Uiso calc 1 . .
C C8 0.6083(3) 0.2925(3) 0.8338(3) 0.0182(8) Uani d 1 . .
H H8 0.5981 0.2749 0.9023 0.022 Uiso calc 1 . .
C C8A 0.5189(3) 0.3285(3) 0.7637(3) 0.0128(8) Uani d 1 . .
C C21 0.2315(3) 0.3833(3) 0.7768(3) 0.0154(8) Uani d 1 . .
H H21 0.1662 0.3971 0.7286 0.018 Uiso calc 1 . .
C C22 0.2255(3) 0.3765(3) 0.8796(3) 0.0157(8) Uani d 1 . .
H H22 0.2930 0.3658 0.9261 0.019 Uiso calc 1 . .
C C221 0.1265(3) 0.3837(3) 0.9281(3) 0.0164(8) Uani d 1 . .
C C222 0.1348(4) 0.3630(3) 1.0353(3) 0.0181(8) Uani d 1 . .
H H222 0.2050 0.3487 1.0750 0.022 Uiso calc 1 . .
C C223 0.0431(4) 0.3628(3) 1.0853(4) 0.0209(9) Uani d 1 . .
H H223 0.0500 0.3477 1.1578 0.025 Uiso calc 1 . .
C C224 -0.0587(4) 0.3850(3) 1.0271(4) 0.0195(9) Uani d 1 . .
Br Br24 -0.18670(4) 0.38279(3) 1.09166(4) 0.02932(18) Uani d 1 . .
C C225 -0.0702(3) 0.4086(3) 0.9209(4) 0.0199(9) Uani d 1 . .
H H225 -0.1403 0.4247 0.8824 0.024 Uiso calc 1 . .
C C226 0.0224(3) 0.4081(3) 0.8724(3) 0.0178(8) Uani d 1 . .
H H226 0.0154 0.4245 0.8003 0.021 Uiso calc 1 . .
C C31 0.2347(3) 0.4121(3) 0.5521(3) 0.0138(8) Uani d 1 . .
O O31 0.1835(3) 0.3554(2) 0.5000(3) 0.0226(7) Uani d 1 . .
C C311 0.1978(3) 0.5040(3) 0.5436(3) 0.0145(8) Uani d 1 . .
C C312 0.2408(3) 0.5642(3) 0.6201(3) 0.0161(8) Uani d 1 . .
H H312 0.2989 0.5484 0.6756 0.019 Uiso calc 1 . .
C C313 0.1985(4) 0.6477(3) 0.6148(3) 0.0199(9) Uani d 1 . .
H H313 0.2256 0.6884 0.6682 0.024 Uiso calc 1 . .
C C314 0.1159(4) 0.6713(3) 0.5308(4) 0.0200(9) Uani d 1 . .
H H314 0.0868 0.7280 0.5273 0.024 Uiso calc 1 . .
C C315 0.0762(4) 0.6118(3) 0.4521(4) 0.0194(9) Uani d 1 . .
H H315 0.0223 0.6287 0.3935 0.023 Uiso calc 1 . .
C C316 0.1154(3) 0.5281(3) 0.4594(3) 0.0164(8) Uani d 1 . .
H H316 0.0863 0.4870 0.4072 0.020 Uiso calc 1 . .
C C41 0.4372(3) 0.3989(3) 0.4752(3) 0.0143(8) Uani d 1 . .
H H41 0.4039 0.4513 0.4478 0.017 Uiso calc 1 . .
C C42 0.4805(3) 0.3485(3) 0.4088(3) 0.0145(8) Uani d 1 . .
H H42 0.5158 0.2972 0.4372 0.017 Uiso calc 1 . .
C C421 0.4788(3) 0.3649(3) 0.2956(3) 0.0142(8) Uani d 1 . .
C C422 0.4231(3) 0.4349(3) 0.2418(3) 0.0195(9) Uani d 1 . .
H H422 0.3809 0.4724 0.2777 0.023 Uiso calc 1 . .
C C423 0.4292(4) 0.4499(3) 0.1362(3) 0.0236(9) Uani d 1 . .
H H423 0.3914 0.4975 0.1003 0.028 Uiso calc 1 . .
C C424 0.4910(4) 0.3950(3) 0.0828(3) 0.0222(9) Uani d 1 . .
H H424 0.4960 0.4059 0.0110 0.027 Uiso calc 1 . .
C C425 0.5451(3) 0.3243(3) 0.1344(3) 0.0186(9) Uani d 1 . .
H H425 0.5867 0.2866 0.0981 0.022 Uiso calc 1 . .
C C426 0.5376(3) 0.3094(3) 0.2400(3) 0.0162(8) Uani d 1 . .
H H426 0.5732 0.2605 0.2748 0.019 Uiso calc 1 . .

loop_
_atom_site_aniso_label
_atom_site_aniso_U_11
_atom_site_aniso_U_22
_atom_site_aniso_U_33
_atom_site_aniso_U_12
_atom_site_aniso_U_13
_atom_site_aniso_U_23
N1 0.0167(16) 0.0156(17) 0.0127(16) -0.0016(13) 0.0040(13) 0.0026(13)
C2 0.0146(18) 0.0130(18) 0.0117(18) -0.0005(14) 0.0045(14) -0.0014(14)
C3 0.0177(18) 0.0105(18) 0.0147(19) 0.0015(14) 0.0047(15) -0.0016(15)
C4 0.0155(18) 0.0125(18) 0.0101(18) 0.0005(14) 0.0033(14) 0.0004(14)
C4A 0.0127(17) 0.0166(19) 0.0111(18) 0.0009(14) 0.0049(14) -0.0015(15)
C5 0.0166(19) 0.021(2) 0.0105(18) -0.0027(16) 0.0037(15) -0.0021(16)
C6 0.0134(18) 0.022(2) 0.021(2) 0.0005(16) 0.0031(16) -0.0010(17)
C7 0.0149(18) 0.022(2) 0.017(2) 0.0010(16) -0.0009(16) 0.0023(17)
C8 0.020(2) 0.022(2) 0.0131(19) -0.0001(16) 0.0031(16) 0.0040(16)
C8A 0.0143(18) 0.0128(18) 0.0113(18) -0.0001(14) 0.0023(14) -0.0006(14)
C21 0.0137(18) 0.0181(19) 0.0147(19) 0.0006(15) 0.0037(15) -0.0013(15)
C22 0.0152(19) 0.0143(19) 0.018(2) -0.0016(14) 0.0037(16) -0.0005(15)
C221 0.020(2) 0.0140(19) 0.017(2) -0.0008(15) 0.0080(16) -0.0010(16)
C222 0.022(2) 0.018(2) 0.015(2) 0.0004(16) 0.0044(17) 0.0004(16)
C223 0.029(2) 0.018(2) 0.018(2) -0.0036(17) 0.0112(18) -0.0006(17)
C224 0.023(2) 0.015(2) 0.026(2) -0.0047(16) 0.0182(18) -0.0063(17)
Br24 0.0283(3) 0.0292(3) 0.0366(3) -0.00666(19) 0.0230(2) -0.0062(2)
C225 0.0143(19) 0.021(2) 0.025(2) -0.0026(16) 0.0063(17) -0.0024(18)
C226 0.021(2) 0.018(2) 0.016(2) -0.0017(16) 0.0075(16) -0.0026(16)
C31 0.0116(17) 0.0198(19) 0.0109(18) 0.0023(15) 0.0043(14) -0.0007(15)
O31 0.0221(15) 0.0184(15) 0.0245(17) -0.0016(12) -0.0035(13) -0.0064(13)
C311 0.0133(18) 0.017(2) 0.0148(19) -0.0010(15) 0.0073(15) 0.0015(15)
C312 0.0149(18) 0.019(2) 0.0132(19) 0.0003(15) -0.0004(15) 0.0003(15)
C313 0.023(2) 0.017(2) 0.019(2) 0.0012(16) 0.0021(17) -0.0027(17)
C314 0.021(2) 0.017(2) 0.023(2) 0.0033(16) 0.0041(17) 0.0006(17)
C315 0.0156(19) 0.022(2) 0.019(2) 0.0018(16) -0.0001(16) 0.0054(17)
C316 0.0140(18) 0.021(2) 0.015(2) -0.0023(15) 0.0032(15) -0.0009(16)
C41 0.0135(18) 0.019(2) 0.0105(18) -0.0016(14) 0.0016(14) 0.0023(15)
C42 0.0180(19) 0.0143(18) 0.0108(18) -0.0010(15) 0.0013(15) 0.0009(15)
C421 0.0151(18) 0.016(2) 0.0112(19) -0.0044(14) 0.0016(15) 0.0004(15)
C422 0.020(2) 0.021(2) 0.017(2) 0.0020(16) 0.0006(16) -0.0005(17)
C423 0.031(2) 0.025(2) 0.014(2) -0.0016(19) 0.0002(17) 0.0059(17)
C424 0.024(2) 0.033(3) 0.0100(19) -0.0086(18) 0.0036(16) -0.0005(17)
C425 0.021(2) 0.021(2) 0.014(2) -0.0068(16) 0.0069(16) -0.0052(16)
C426 0.0155(18) 0.017(2) 0.0158(19) -0.0034(15) 0.0022(15) -0.0011(16)

loop_
_atom_type_symbol
_atom_type_description
_atom_type_scat_dispersion_real
_atom_type_scat_dispersion_imag
_atom_type_scat_source
C C 0.0033 0.0016 'International Tables Vol C Tables 4.2.6.8 and 6.1.1.4'
H H 0.0000 0.0000 'International Tables Vol C Tables 4.2.6.8 and 6.1.1.4'
N N 0.0061 0.0033 'International Tables Vol C Tables 4.2.6.8 and 6.1.1.4'
O O 0.0106 0.0060 'International Tables Vol C Tables 4.2.6.8 and 6.1.1.4'
Br Br -0.2901 2.4595 'International Tables Vol C Tables 4.2.6.8 and 6.1.1.4'

loop_
_geom_angle_atom_site_label_1
_geom_angle_atom_site_label_2
_geom_angle_atom_site_label_3
_geom_angle_site_symmetry_1
_geom_angle_site_symmetry_3
_geom_angle
_geom_angle_publ_flag
C2 N1 C8A . . 118.9(3) ?
N1 C2 C3 . . 121.9(4) ?
N1 C2 C21 . . 118.1(4) ?
C3 C2 C21 . . 120.0(4) ?
C4 C3 C2 . . 120.8(4) ?
C4 C3 C31 . . 118.7(4) ?
C2 C3 C31 . . 120.3(4) ?
C3 C4 C4A . . 117.9(3) ?
C3 C4 C41 . . 119.2(3) ?
C4A C4 C41 . . 122.9(3) ?
C8A C4A C5 . . 118.4(4) ?
C8A C4A C4 . . 117.0(3) ?
C5 C4A C4 . . 124.6(4) ?
C6 C5 C4A . . 120.3(4) ?
C6 C5 H5 . . 119.8 ?
C4A C5 H5 . . 119.8 ?
C5 C6 C7 . . 120.9(4) ?
C5 C6 H6 . . 119.6 ?
C7 C6 H6 . . 119.6 ?
C8 C7 C6 . . 120.1(4) ?
C8 C7 H7 . . 120.0 ?
C6 C7 H7 . . 120.0 ?
C7 C8 C8A . . 120.8(4) ?
C7 C8 H8 . . 119.6 ?
C8A C8 H8 . . 119.6 ?
N1 C8A C8 . . 117.4(4) ?
N1 C8A C4A . . 123.3(3) ?
C8 C8A C4A . . 119.3(4) ?
C22 C21 C2 . . 122.8(4) ?
C22 C21 H21 . . 118.6 ?
C2 C21 H21 . . 118.6 ?
C21 C22 C221 . . 127.2(4) ?
C21 C22 H22 . . 116.4 ?
C221 C22 H22 . . 116.4 ?
C222 C221 C226 . . 117.9(4) ?
C222 C221 C22 . . 118.4(4) ?
C226 C221 C22 . . 123.6(4) ?
C223 C222 C221 . . 121.8(4) ?
C223 C222 H222 . . 119.1 ?
C221 C222 H222 . . 119.1 ?
C224 C223 C222 . . 118.7(4) ?
C224 C223 H223 . . 120.7 ?
C222 C223 H223 . . 120.7 ?
C223 C224 C225 . . 121.5(4) ?
C223 C224 Br24 . . 119.9(3) ?
C225 C224 Br24 . . 118.6(3) ?
C226 C225 C224 . . 119.0(4) ?
C226 C225 H225 . . 120.5 ?
C224 C225 H225 . . 120.5 ?
C225 C226 C221 . . 121.1(4) ?
C225 C226 H226 . . 119.4 ?
C221 C226 H226 . . 119.4 ?
O31 C31 C311 . . 122.0(4) ?
O31 C31 C3 . . 119.0(4) ?
C311 C31 C3 . . 119.0(3) ?
C312 C311 C316 . . 120.1(4) ?
C312 C311 C31 . . 121.0(4) ?
C316 C311 C31 . . 118.8(4) ?
C311 C312 C313 . . 119.8(4) ?
C311 C312 H312 . . 120.1 ?
C313 C312 H312 . . 120.1 ?
C312 C313 C314 . . 119.7(4) ?
C312 C313 H313 . . 120.1 ?
C314 C313 H313 . . 120.1 ?
C315 C314 C313 . . 120.3(4) ?
C315 C314 H314 . . 119.9 ?
C313 C314 H314 . . 119.9 ?
C316 C315 C314 . . 119.9(4) ?
C316 C315 H315 . . 120.1 ?
C314 C315 H315 . . 120.1 ?
C315 C316 C311 . . 120.1(4) ?
C315 C316 H316 . . 120.0 ?
C311 C316 H316 . . 120.0 ?
C42 C41 C4 . . 125.4(4) ?
C42 C41 H41 . . 117.3 ?
C4 C41 H41 . . 117.3 ?
C41 C42 C421 . . 126.1(4) ?
C41 C42 H42 . . 116.9 ?
C421 C42 H42 . . 116.9 ?
C426 C421 C422 . . 118.6(4) ?
C426 C421 C42 . . 118.4(4) ?
C422 C421 C42 . . 123.0(4) ?
C423 C422 C421 . . 120.4(4) ?
C423 C422 H422 . . 119.8 ?
C421 C422 H422 . . 119.8 ?
C422 C423 C424 . . 120.1(4) ?
C422 C423 H423 . . 120.0 ?
C424 C423 H423 . . 120.0 ?
C425 C424 C423 . . 120.3(4) ?
C425 C424 H424 . . 119.9 ?
C423 C424 H424 . . 119.9 ?
C424 C425 C426 . . 119.2(4) ?
C424 C425 H425 . . 120.4 ?
C426 C425 H425 . . 120.4 ?
C425 C426 C421 . . 121.4(4) ?
C425 C426 H426 . . 119.3 ?
C421 C426 H426 . . 119.3 ?

loop_
_geom_bond_atom_site_label_1
_geom_bond_atom_site_label_2
_geom_bond_site_symmetry_2
_geom_bond_distance
_geom_bond_publ_flag
N1 C2 . 1.325(5) ?
N1 C8A . 1.368(5) ?
C2 C3 . 1.424(6) ?
C2 C21 . 1.474(5) ?
C3 C4 . 1.387(6) ?
C3 C31 . 1.512(5) ?
C4 C4A . 1.441(5) ?
C4 C41 . 1.480(5) ?
C4A C8A . 1.425(5) ?
C4A C5 . 1.429(5) ?
C5 C6 . 1.370(6) ?
C5 H5 . 0.9500 ?
C6 C7 . 1.406(6) ?
C6 H6 . 0.9500 ?
C7 C8 . 1.374(6) ?
C7 H7 . 0.9500 ?
C8 C8A . 1.410(6) ?
C8 H8 . 0.9500 ?
C21 C22 . 1.338(6) ?
C21 H21 . 0.9500 ?
C22 C221 . 1.463(6) ?
C22 H22 . 0.9500 ?
C221 C222 . 1.400(6) ?
C221 C226 . 1.406(6) ?
C222 C223 . 1.388(6) ?
C222 H222 . 0.9500 ?
C223 C224 . 1.387(7) ?
C223 H223 . 0.9500 ?
C224 C225 . 1.396(6) ?
C224 Br24 . 1.899(4) ?
C225 C226 . 1.388(6) ?
C225 H225 . 0.9500 ?
C226 H226 . 0.9500 ?
C31 O31 . 1.214(5) ?
C31 C311 . 1.496(6) ?
C311 C312 . 1.393(6) ?
C311 C316 . 1.399(6) ?
C312 C313 . 1.395(6) ?
C312 H312 . 0.9500 ?
C313 C314 . 1.397(6) ?
C313 H313 . 0.9500 ?
C314 C315 . 1.395(6) ?
C314 H314 . 0.9500 ?
C315 C316 . 1.382(6) ?
C315 H315 . 0.9500 ?
C316 H316 . 0.9500 ?
C41 C42 . 1.334(6) ?
C41 H41 . 0.9500 ?
C42 C421 . 1.474(5) ?
C42 H42 . 0.9500 ?
C421 C426 . 1.397(6) ?
C421 C422 . 1.401(6) ?
C422 C423 . 1.391(6) ?
C422 H422 . 0.9500 ?
C423 C424 . 1.396(7) ?
C423 H423 . 0.9500 ?
C424 C425 . 1.391(7) ?
C424 H424 . 0.9500 ?
C425 C426 . 1.394(6) ?
C425 H425 . 0.9500 ?
C426 H426 . 0.9500 ?

loop_
_geom_hbond_atom_site_label_D
_geom_hbond_atom_site_label_H
_geom_hbond_atom_site_label_A
_geom_hbond_site_symmetry_A
_geom_hbond_distance_DH
_geom_hbond_distance_HA
_geom_hbond_distance_DA
_geom_hbond_angle_DHA
_geom_hbond_publ_flag
C8 H8 O31 4_666 0.95 2.51 3.164(6) 126 no
C5 H5 Cg3 3_666 0.95 2.96 3.728(4) 138 no
C42 H42 Cg4 4_665 0.95 2.88 3.766(5) 155 no
C223 H223 Cg2 4_566 0.95 2.84 3.429(3) 122 no

loop_
_geom_torsion_atom_site_label_1
_geom_torsion_atom_site_label_2
_geom_torsion_atom_site_label_3
_geom_torsion_atom_site_label_4
_geom_torsion_site_symmetry_1
_geom_torsion_site_symmetry_2
_geom_torsion_site_symmetry_3
_geom_torsion_site_symmetry_4
_geom_torsion
_geom_torsion_publ_flag
C8A N1 C2 C3 . . . . 2.9(6) ?
C8A N1 C2 C21 . . . . -178.4(4) ?
N1 C2 C3 C4 . . . . -3.6(6) ?
C21 C2 C3 C4 . . . . 177.7(4) ?
N1 C2 C3 C31 . . . . 171.0(4) ?
C21 C2 C3 C31 . . . . -7.7(6) ?
C2 C3 C4 C4A . . . . -0.1(6) ?
C31 C3 C4 C4A . . . . -174.8(4) ?
C2 C3 C4 C41 . . . . 178.8(3) ?
C31 C3 C4 C41 . . . . 4.2(6) ?
C3 C4 C4A C8A . . . . 4.0(5) ?
C41 C4 C4A C8A . . . . -174.9(4) ?
C3 C4 C4A C5 . . . . -175.5(4) ?
C41 C4 C4A C5 . . . . 5.6(6) ?
C8A C4A C5 C6 . . . . 4.8(6) ?
C4 C4A C5 C6 . . . . -175.7(4) ?
C4A C5 C6 C7 . . . . -0.4(6) ?
C5 C6 C7 C8 . . . . -2.9(7) ?
C6 C7 C8 C8A . . . . 1.5(7) ?
C2 N1 C8A C8 . . . . -178.0(4) ?
C2 N1 C8A C4A . . . . 1.4(6) ?
C7 C8 C8A N1 . . . . -177.7(4) ?
C7 C8 C8A C4A . . . . 2.9(6) ?
C5 C4A C8A N1 . . . . 174.7(4) ?
C4 C4A C8A N1 . . . . -4.9(6) ?
C5 C4A C8A C8 . . . . -6.0(6) ?
C4 C4A C8A C8 . . . . 174.5(4) ?
N1 C2 C21 C22 . . . . 9.4(6) ?
C3 C2 C21 C22 . . . . -171.8(4) ?
C2 C21 C22 C221 . . . . -176.5(4) ?
C21 C22 C221 C222 . . . . 171.4(4) ?
C21 C22 C221 C226 . . . . -6.8(7) ?
C226 C221 C222 C223 . . . . 2.6(6) ?
C22 C221 C222 C223 . . . . -175.7(4) ?
C221 C222 C223 C224 . . . . -1.0(6) ?
C222 C223 C224 C225 . . . . -1.0(6) ?
C222 C223 C224 Br24 . . . . 178.5(3) ?
C223 C224 C225 C226 . . . . 1.2(7) ?
Br24 C224 C225 C226 . . . . -178.2(3) ?
C224 C225 C226 C221 . . . . 0.5(6) ?
C222 C221 C226 C225 . . . . -2.4(6) ?
C22 C221 C226 C225 . . . . 175.9(4) ?
C4 C3 C31 O31 . . . . 81.8(5) ?
C2 C3 C31 O31 . . . . -92.8(5) ?
C4 C3 C31 C311 . . . . -98.1(4) ?
C2 C3 C31 C311 . . . . 87.2(5) ?
O31 C31 C311 C312 . . . . 164.5(4) ?
C3 C31 C311 C312 . . . . -15.6(6) ?
O31 C31 C311 C316 . . . . -12.9(6) ?
C3 C31 C311 C316 . . . . 167.0(4) ?
C316 C311 C312 C313 . . . . 2.6(6) ?
C31 C311 C312 C313 . . . . -174.8(4) ?
C311 C312 C313 C314 . . . . -2.4(7) ?
C312 C313 C314 C315 . . . . -0.2(7) ?
C313 C314 C315 C316 . . . . 2.6(7) ?
C314 C315 C316 C311 . . . . -2.4(6) ?
C312 C311 C316 C315 . . . . -0.2(6) ?
C31 C311 C316 C315 . . . . 177.2(4) ?
C3 C4 C41 C42 . . . . -131.9(4) ?
C4A C4 C41 C42 . . . . 46.9(6) ?
C4 C41 C42 C421 . . . . 178.0(4) ?
C41 C42 C421 C426 . . . . 173.9(4) ?
C41 C42 C421 C422 . . . . -4.5(6) ?
C426 C421 C422 C423 . . . . -1.8(6) ?
C42 C421 C422 C423 . . . . 176.5(4) ?
C421 C422 C423 C424 . . . . 0.1(7) ?
C422 C423 C424 C425 . . . . 1.1(7) ?
C423 C424 C425 C426 . . . . -0.4(6) ?
C424 C425 C426 C421 . . . . -1.4(6) ?
C422 C421 C426 C425 . . . . 2.5(6) ?
C42 C421 C426 C425 . . . . -175.9(4) ?

_cod_database_fobs_code 2312048
